data_4080689
loop_
_publ_author_name
'Leung, Wing-Por'
'Chan, Yuk-Chi'
'Mak, Thomas C. W.'

_publ_section_title
;
 Synthesis and Structural Characterization of Lithium, Potassium,
 Magnesium, and Heavier Group 14 Metal Complexes Derived from
 2-Quinolyl-Linked (Thiophosphorano)methane
;
_journal_issue 9
_journal_name_full Organometallics
_journal_page_first 2584
_journal_paper_doi 10.1021/om400062e
_journal_volume 32
_journal_year 2013
_chemical_formula_sum 'C32 H40 N2 P2 S2 Sn2'
_chemical_formula_weight 816.10
_chemical_name_systematic
; 
 ? 
;
_space_group_IT_number 9
_symmetry_cell_setting monoclinic
_symmetry_space_group_name_Hall 'C -2yc'
_symmetry_space_group_name_H-M 'C 1 c 1'
_atom_sites_solution_hydrogens geom
_atom_sites_solution_primary direct
_atom_sites_solution_secondary difmap
_audit_creation_method SHELXL-97
_cell_angle_alpha 90.00
_cell_angle_beta 94.6490(10)
_cell_angle_gamma 90.00
_cell_formula_units_Z 8
_cell_length_a 12.7235(12)
_cell_length_b 24.007(2)
_cell_length_c 22.492(2)
_cell_measurement_reflns_used 433
_cell_measurement_temperature 296(2)
_cell_measurement_theta_max 15
_cell_measurement_theta_min 15
_cell_volume 6847.6(11)
_computing_cell_refinement 'BRUKER KAPPA APEXII DUO DIFFRACTOMETER'
_computing_data_collection 'BRUKER KAPPA APEXII DUO DIFFRACTOMETER'
_computing_data_reduction 'BRUKER KAPPA APEXII DUO DIFFRACTOMETER'
_computing_molecular_graphics 'SIEMENS SHELXTL'
_computing_publication_material 'SIEMENS SHELXTL'
_computing_structure_refinement 'SHELXL-97 (Sheldrick, 2008)'
_computing_structure_solution 'SHELXS-97 (Sheldrick, 2008)'
_diffrn_ambient_temperature 296(2)
_diffrn_measured_fraction_theta_full 0.997
_diffrn_measured_fraction_theta_max 0.997
_diffrn_measurement_device_type 'BRUKER KAPPA APEXII DUO DIFFRACTOMETER'
_diffrn_measurement_method 'PHI & OMEGA SCAN'
_diffrn_radiation_monochromator graphite
_diffrn_radiation_source 'fine-focus sealed tube'
_diffrn_radiation_type MoK\a
_diffrn_radiation_wavelength 0.71073
_diffrn_reflns_av_R_equivalents 0.0421
_diffrn_reflns_av_sigmaI/netI 0.0514
_diffrn_reflns_limit_h_max 15
_diffrn_reflns_limit_h_min -15
_diffrn_reflns_limit_k_max 28
_diffrn_reflns_limit_k_min -25
_diffrn_reflns_limit_l_max 17
_diffrn_reflns_limit_l_min -26
_diffrn_reflns_number 26952
_diffrn_reflns_theta_full 25.25
_diffrn_reflns_theta_max 25.25
_diffrn_reflns_theta_min 1.82
_exptl_absorpt_coefficient_mu 1.698
_exptl_absorpt_correction_T_max 0.7456
_exptl_absorpt_correction_T_min 0.6262
_exptl_absorpt_correction_type multi-scan
_exptl_crystal_colour red
_exptl_crystal_density_diffrn 1.583
_exptl_crystal_density_method 'not measured'
_exptl_crystal_description block
_exptl_crystal_F_000 3264
_exptl_crystal_size_max 0.50
_exptl_crystal_size_mid 0.40
_exptl_crystal_size_min 0.30
_refine_diff_density_max 0.583
_refine_diff_density_min -0.571
_refine_diff_density_rms 0.085
_refine_ls_abs_structure_details 'Flack H D (1983), Acta Cryst. A39, 876-881'
_refine_ls_abs_structure_Flack 0.038(19)
_refine_ls_extinction_method none
_refine_ls_goodness_of_fit_ref 1.042
_refine_ls_hydrogen_treatment riding
_refine_ls_matrix_type full
_refine_ls_number_parameters 721
_refine_ls_number_reflns 10566
_refine_ls_number_restraints 2
_refine_ls_restrained_S_all 1.041
_refine_ls_R_factor_all 0.0378
_refine_ls_R_factor_gt 0.0343
_refine_ls_shift/su_max 0.002
_refine_ls_shift/su_mean 0.000
_refine_ls_structure_factor_coef Fsqd
_refine_ls_weighting_details 'calc w=1/[\s^2^(Fo^2^)+(0.0371P)^2^+18.3968P] where P=(Fo^2^+2Fc^2^)/3'
_refine_ls_weighting_scheme calc
_refine_ls_wR_factor_gt 0.0868
_refine_ls_wR_factor_ref 0.0887
_reflns_number_gt 9920
_reflns_number_total 10566
_reflns_threshold_expression >2sigma(I)
_cod_data_source_file om400062e_si_002.cif
_cod_data_source_block CYC22
_cod_depositor_comments
;
The following automatic conversions were performed:

'_symmetry_cell_setting' value 'Monoclinic' changed to 'monoclinic'
according to /home/saulius/struct/CIF-dictionaries/cif_core.dic
dictionary named 'cif_core.dic' version 2.3.1 from 2005-06-27.

Automatic conversion script
Id: cif_fix_values 1891 2012-01-12 08:04:46Z andrius 
;
_cod_original_cell_volume 6847.8(11)
_cod_original_sg_symbol_H-M Cc
_cod_database_code 4080689

loop_
_symmetry_equiv_pos_as_xyz
'x, y, z'
'x, -y, z+1/2'
'x+1/2, y+1/2, z'
'x+1/2, -y+1/2, z+1/2'

loop_
_atom_site_label
_atom_site_type_symbol
_atom_site_fract_x
_atom_site_fract_y
_atom_site_fract_z
_atom_site_U_iso_or_equiv
_atom_site_adp_type
_atom_site_occupancy
_atom_site_symmetry_multiplicity
_atom_site_calc_flag
_atom_site_refinement_flags
Sn1 Sn 0.51395(3) 0.941323(19) -0.19715(2) 0.03804(11) Uani 1 1 d .
Sn2 Sn 0.51189(3) 1.03480(2) -0.09258(2) 0.04048(11) Uani 1 1 d .
Sn1' Sn 0.98866(3) 0.788716(18) 0.09233(2) 0.03674(11) Uani 1 1 d .
Sn2' Sn 0.99201(3) 0.721675(18) 0.21760(2) 0.03825(11) Uani 1 1 d .
P1' P 0.95172(12) 0.85257(7) 0.23470(8) 0.0344(3) Uani 1 1 d .
P2' P 1.16360(14) 0.69083(7) 0.09997(9) 0.0426(4) Uani 1 1 d .
S1' S 1.09896(14) 0.83034(9) 0.26083(11) 0.0577(5) Uani 1 1 d .
S2' S 1.23235(15) 0.76502(8) 0.10748(10) 0.0541(5) Uani 1 1 d .
P1 P 0.45390(13) 1.08717(7) -0.22212(8) 0.0380(4) Uani 1 1 d .
P2 P 0.69289(13) 0.92092(8) -0.08730(8) 0.0405(4) Uani 1 1 d .
S1 S 0.60183(14) 1.10503(9) -0.19268(11) 0.0595(5) Uani 1 1 d .
S2 S 0.75816(15) 0.95119(10) -0.15761(10) 0.0581(5) Uani 1 1 d .
N1 N 0.3371(4) 0.9410(2) -0.1797(3) 0.0351(12) Uani 1 1 d .
N2 N 0.4042(4) 0.9674(2) -0.0577(3) 0.0417(13) Uani 1 1 d .
N1' N 0.8114(4) 0.7698(2) 0.0973(2) 0.0337(11) Uani 1 1 d .
N2' N 0.8766(4) 0.6691(2) 0.1554(3) 0.0386(12) Uani 1 1 d .
C1 C 0.3225(5) 0.9962(3) -0.1876(3) 0.0361(14) Uani 1 1 d .
C2 C 0.2169(5) 1.0178(3) -0.1944(3) 0.0409(15) Uani 1 1 d .
H2A H 0.2049 1.0550 -0.2046 0.049 Uiso 1 1 calc R
C3 C 0.1364(6) 0.9843(3) -0.1860(4) 0.0496(18) Uani 1 1 d .
H3A H 0.0686 0.9991 -0.1890 0.059 Uiso 1 1 calc R
C4 C 0.1495(6) 0.9264(3) -0.1725(4) 0.0458(17) Uani 1 1 d .
C5 C 0.0682(6) 0.8916(3) -0.1602(4) 0.057(2) Uani 1 1 d .
H5A H -0.0003 0.9054 -0.1620 0.068 Uiso 1 1 calc R
C6 C 0.0866(7) 0.8360(3) -0.1452(5) 0.067(3) Uani 1 1 d .
H6A H 0.0319 0.8128 -0.1356 0.081 Uiso 1 1 calc R
C7 C 0.1899(7) 0.8160(3) -0.1449(4) 0.064(2) Uani 1 1 d .
H7A H 0.2027 0.7785 -0.1370 0.077 Uiso 1 1 calc R
C8 C 0.2723(6) 0.8497(3) -0.1560(3) 0.0476(17) Uani 1 1 d .
H8A H 0.3404 0.8353 -0.1545 0.057 Uiso 1 1 calc R
C9 C 0.2543(5) 0.9067(3) -0.1698(3) 0.0387(15) Uani 1 1 d .
C10 C 0.4222(5) 1.0245(3) -0.1858(3) 0.0373(14) Uani 1 1 d .
C11 C 0.4382(7) 1.0810(4) -0.3041(4) 0.057(2) Uani 1 1 d .
H11A H 0.4519 1.1183 -0.3196 0.068 Uiso 1 1 calc R
C12 C 0.5190(9) 1.0430(5) -0.3286(5) 0.086(3) Uani 1 1 d .
H12A H 0.5076 1.0417 -0.3713 0.129 Uiso 1 1 calc R
H12B H 0.5121 1.0063 -0.3126 0.129 Uiso 1 1 calc R
H12C H 0.5885 1.0570 -0.3175 0.129 Uiso 1 1 calc R
C13 C 0.3269(9) 1.0665(6) -0.3275(5) 0.096(4) Uani 1 1 d .
H13A H 0.3230 1.0643 -0.3702 0.143 Uiso 1 1 calc R
H13B H 0.2795 1.0948 -0.3157 0.143 Uiso 1 1 calc R
H13C H 0.3076 1.0313 -0.3114 0.143 Uiso 1 1 calc R
C14 C 0.3653(6) 1.1454(3) -0.2063(4) 0.0470(17) Uani 1 1 d .
H14A H 0.2961 1.1371 -0.2269 0.056 Uiso 1 1 calc R
C15 C 0.3497(7) 1.1518(4) -0.1413(4) 0.063(2) Uani 1 1 d .
H15A H 0.3032 1.1825 -0.1359 0.095 Uiso 1 1 calc R
H15B H 0.4165 1.1586 -0.1195 0.095 Uiso 1 1 calc R
H15C H 0.3194 1.1183 -0.1268 0.095 Uiso 1 1 calc R
C16 C 0.4044(8) 1.2004(4) -0.2327(5) 0.079(3) Uani 1 1 d .
H16A H 0.3575 1.2301 -0.2241 0.119 Uiso 1 1 calc R
H16B H 0.4059 1.1966 -0.2751 0.119 Uiso 1 1 calc R
H16C H 0.4740 1.2086 -0.2153 0.119 Uiso 1 1 calc R
C17 C 0.4736(5) 0.9259(3) -0.0589(3) 0.0429(16) Uani 1 1 d .
C18 C 0.4579(6) 0.8749(3) -0.0280(3) 0.0510(18) Uani 1 1 d .
H18A H 0.5103 0.8478 -0.0245 0.061 Uiso 1 1 calc R
C19 C 0.3635(7) 0.8670(4) -0.0035(4) 0.062(2) Uani 1 1 d .
H19A H 0.3522 0.8341 0.0169 0.074 Uiso 1 1 calc R
C20 C 0.2841(6) 0.9074(4) -0.0084(3) 0.0512(19) Uani 1 1 d .
C21 C 0.1809(8) 0.9000(5) 0.0110(4) 0.076(3) Uani 1 1 d .
H21A H 0.1663 0.8672 0.0307 0.091 Uiso 1 1 calc R
C22 C 0.1055(7) 0.9372(5) 0.0024(5) 0.076(3) Uani 1 1 d .
H22A H 0.0379 0.9298 0.0132 0.092 Uiso 1 1 calc R
C23 C 0.1291(7) 0.9876(5) -0.0231(4) 0.071(3) Uani 1 1 d .
H23A H 0.0765 1.0145 -0.0286 0.085 Uiso 1 1 calc R
C24 C 0.2287(6) 0.9994(4) -0.0409(4) 0.058(2) Uani 1 1 d .
H24A H 0.2436 1.0342 -0.0563 0.069 Uiso 1 1 calc R
C25 C 0.3070(6) 0.9578(3) -0.0352(3) 0.0476(17) Uani 1 1 d .
C26 C 0.5605(5) 0.9419(3) -0.0950(3) 0.0414(15) Uani 1 1 d .
C27 C 0.7097(6) 0.8450(3) -0.0833(4) 0.0479(17) Uani 1 1 d .
H27A H 0.6878 0.8330 -0.0445 0.057 Uiso 1 1 calc R
C28 C 0.8246(7) 0.8276(4) -0.0860(6) 0.077(3) Uani 1 1 d .
H28A H 0.8300 0.7878 -0.0833 0.116 Uiso 1 1 calc R
H28B H 0.8668 0.8442 -0.0534 0.116 Uiso 1 1 calc R
H28C H 0.8493 0.8398 -0.1230 0.116 Uiso 1 1 calc R
C29 C 0.6408(8) 0.8144(4) -0.1309(5) 0.069(2) Uani 1 1 d .
H29A H 0.6521 0.7751 -0.1267 0.104 Uiso 1 1 calc R
H29B H 0.6587 0.8261 -0.1696 0.104 Uiso 1 1 calc R
H29C H 0.5681 0.8228 -0.1265 0.104 Uiso 1 1 calc R
C30 C 0.7596(8) 0.9451(4) -0.0164(4) 0.070(3) Uani 1 1 d .
H30A H 0.8240 0.9229 -0.0093 0.084 Uiso 1 1 calc R
C31 C 0.6934(13) 0.9349(7) 0.0370(5) 0.115(5) Uani 1 1 d .
H31A H 0.7314 0.9480 0.0729 0.172 Uiso 1 1 calc R
H31B H 0.6798 0.8957 0.0405 0.172 Uiso 1 1 calc R
H31C H 0.6277 0.9546 0.0308 0.172 Uiso 1 1 calc R
C32 C 0.7932(10) 1.0048(5) -0.0184(6) 0.099(4) Uani 1 1 d .
H32A H 0.8280 1.0152 0.0194 0.148 Uiso 1 1 calc R
H32B H 0.7324 1.0280 -0.0270 0.148 Uiso 1 1 calc R
H32C H 0.8408 1.0096 -0.0491 0.148 Uiso 1 1 calc R
C1' C 0.8039(5) 0.7948(3) 0.1505(3) 0.0345(13) Uani 1 1 d .
C2' C 0.7043(5) 0.8089(3) 0.1688(3) 0.0447(16) Uani 1 1 d .
H2'A H 0.6987 0.8297 0.2033 0.054 Uiso 1 1 calc R
C3' C 0.6153(5) 0.7915(3) 0.1351(4) 0.0518(19) Uani 1 1 d .
H3'A H 0.5494 0.8001 0.1477 0.062 Uiso 1 1 calc R
C4' C 0.6214(5) 0.7612(3) 0.0826(3) 0.0428(16) Uani 1 1 d .
C5' C 0.5344(5) 0.7392(4) 0.0472(4) 0.056(2) Uani 1 1 d .
H5'A H 0.4667 0.7443 0.0590 0.068 Uiso 1 1 calc R
C6' C 0.5480(6) 0.7107(4) -0.0038(4) 0.059(2) Uani 1 1 d .
H6'A H 0.4892 0.6988 -0.0278 0.071 Uiso 1 1 calc R
C7' C 0.6474(7) 0.6992(4) -0.0207(4) 0.061(2) Uani 1 1 d .
H7'A H 0.6553 0.6775 -0.0542 0.074 Uiso 1 1 calc R
C8' C 0.7346(5) 0.7196(3) 0.0118(3) 0.0416(15) Uani 1 1 d .
H8'A H 0.8014 0.7128 -0.0004 0.050 Uiso 1 1 calc R
C9' C 0.7229(5) 0.7508(3) 0.0634(3) 0.0372(14) Uani 1 1 d .
C10' C 0.9075(5) 0.8023(3) 0.1813(3) 0.0339(13) Uani 1 1 d .
C11' C 0.8714(6) 0.8570(3) 0.2991(3) 0.0455(17) Uani 1 1 d .
H11B H 0.8013 0.8707 0.2847 0.055 Uiso 1 1 calc R
C12' C 0.8579(9) 0.7986(4) 0.3270(5) 0.079(3) Uani 1 1 d .
H12D H 0.8155 0.8017 0.3603 0.119 Uiso 1 1 calc R
H12E H 0.9259 0.7839 0.3403 0.119 Uiso 1 1 calc R
H12F H 0.8239 0.7742 0.2976 0.119 Uiso 1 1 calc R
C13' C 0.9173(8) 0.8973(4) 0.3469(4) 0.072(3) Uani 1 1 d .
H13D H 0.8725 0.8983 0.3792 0.108 Uiso 1 1 calc R
H13E H 0.9218 0.9339 0.3301 0.108 Uiso 1 1 calc R
H13F H 0.9865 0.8849 0.3614 0.108 Uiso 1 1 calc R
C14' C 0.9490(7) 0.9243(3) 0.2051(4) 0.0549(19) Uani 1 1 d .
H14B H 0.9860 0.9477 0.2358 0.066 Uiso 1 1 calc R
C15' C 1.0091(11) 0.9298(4) 0.1490(5) 0.098(4) Uani 1 1 d .
H15D H 1.0061 0.9677 0.1354 0.147 Uiso 1 1 calc R
H15E H 0.9776 0.9059 0.1183 0.147 Uiso 1 1 calc R
H15F H 1.0814 0.9192 0.1582 0.147 Uiso 1 1 calc R
C16' C 0.8368(10) 0.9473(5) 0.1952(7) 0.104(4) Uani 1 1 d .
H16D H 0.8390 0.9846 0.1801 0.156 Uiso 1 1 calc R
H16E H 0.8046 0.9474 0.2324 0.156 Uiso 1 1 calc R
H16F H 0.7962 0.9243 0.1670 0.156 Uiso 1 1 calc R
C17' C 0.9480(5) 0.6587(3) 0.1156(3) 0.0377(14) Uani 1 1 d .
C18' C 0.9328(7) 0.6120(3) 0.0766(4) 0.060(2) Uani 1 1 d .
H18B H 0.9827 0.6031 0.0501 0.071 Uiso 1 1 calc R
C19' C 0.8447(7) 0.5810(4) 0.0789(4) 0.067(2) Uani 1 1 d .
H19B H 0.8363 0.5493 0.0553 0.081 Uiso 1 1 calc R
C20' C 0.7638(6) 0.5958(3) 0.1168(4) 0.0544(19) Uani 1 1 d .
C21' C 0.6643(9) 0.5683(5) 0.1177(6) 0.088(3) Uani 1 1 d .
H21B H 0.6510 0.5369 0.0940 0.106 Uiso 1 1 calc R
C22' C 0.5913(8) 0.5860(5) 0.1511(5) 0.082(3) Uani 1 1 d .
H22B H 0.5265 0.5680 0.1495 0.099 Uiso 1 1 calc R
C23' C 0.6095(8) 0.6316(4) 0.1889(5) 0.070(2) Uani 1 1 d .
H23B H 0.5568 0.6439 0.2120 0.084 Uiso 1 1 calc R
C24' C 0.7053(6) 0.6585(3) 0.1921(4) 0.0509(18) Uani 1 1 d .
H24B H 0.7189 0.6879 0.2186 0.061 Uiso 1 1 calc R
C25' C 0.7821(6) 0.6410(3) 0.1549(3) 0.0479(17) Uani 1 1 d .
C26' C 1.0334(5) 0.6988(3) 0.1199(3) 0.0389(14) Uani 1 1 d .
C27' C 1.1656(7) 0.6635(4) 0.0239(4) 0.062(2) Uani 1 1 d .
H27B H 1.1415 0.6247 0.0240 0.075 Uiso 1 1 calc R
C28' C 1.0911(7) 0.6961(4) -0.0200(4) 0.066(2) Uani 1 1 d .
H28D H 1.0933 0.6806 -0.0593 0.099 Uiso 1 1 calc R
H28E H 1.1126 0.7344 -0.0204 0.099 Uiso 1 1 calc R
H28F H 1.0205 0.6937 -0.0080 0.099 Uiso 1 1 calc R
C29' C 1.2770(7) 0.6644(5) 0.0020(5) 0.081(3) Uani 1 1 d .
H29D H 1.2747 0.6495 -0.0377 0.122 Uiso 1 1 calc R
H29E H 1.3235 0.6422 0.0281 0.122 Uiso 1 1 calc R
H29F H 1.3024 0.7021 0.0019 0.122 Uiso 1 1 calc R
C30' C 1.2384(8) 0.6394(4) 0.1460(6) 0.077(3) Uani 1 1 d .
H30B H 1.3009 0.6321 0.1245 0.092 Uiso 1 1 calc R
C31' C 1.1838(10) 0.5829(4) 0.1482(7) 0.101(4) Uani 1 1 d .
H31D H 1.2274 0.5578 0.1725 0.152 Uiso 1 1 calc R
H31E H 1.1726 0.5681 0.1085 0.152 Uiso 1 1 calc R
H31F H 1.1172 0.5873 0.1649 0.152 Uiso 1 1 calc R
C32' C 1.2794(15) 0.6590(7) 0.2021(7) 0.143(7) Uani 1 1 d .
H32D H 1.3182 0.6297 0.2230 0.214 Uiso 1 1 calc R
H32E H 1.2225 0.6707 0.2247 0.214 Uiso 1 1 calc R
H32F H 1.3254 0.6900 0.1968 0.214 Uiso 1 1 calc R

loop_
_atom_site_aniso_label
_atom_site_aniso_U_11
_atom_site_aniso_U_22
_atom_site_aniso_U_33
_atom_site_aniso_U_23
_atom_site_aniso_U_13
_atom_site_aniso_U_12
Sn1 0.0342(2) 0.0422(2) 0.0384(2) 0.00009(19) 0.00712(17) 0.00542(19)
Sn2 0.0396(2) 0.0393(2) 0.0422(3) -0.00160(19) 0.00160(19) -0.0002(2)
Sn1' 0.0350(2) 0.0341(2) 0.0417(3) 0.00345(19) 0.00701(18) -0.00376(18)
Sn2' 0.0437(2) 0.0331(2) 0.0375(2) -0.00028(19) 0.00080(19) -0.00024(19)
P1' 0.0309(8) 0.0313(8) 0.0414(9) -0.0055(7) 0.0054(7) -0.0048(6)
P2' 0.0374(9) 0.0378(9) 0.0533(11) -0.0053(8) 0.0077(8) 0.0010(7)
S1' 0.0332(9) 0.0577(12) 0.0805(15) -0.0117(10) -0.0058(9) -0.0036(8)
S2' 0.0430(10) 0.0445(10) 0.0743(14) -0.0057(9) 0.0020(9) -0.0068(8)
P1 0.0304(8) 0.0398(9) 0.0447(10) 0.0080(7) 0.0077(7) 0.0016(7)
P2 0.0323(8) 0.0436(10) 0.0452(10) 0.0080(8) 0.0002(7) 0.0008(7)
S1 0.0300(9) 0.0685(13) 0.0806(15) 0.0154(11) 0.0071(9) -0.0054(8)
S2 0.0433(10) 0.0679(13) 0.0647(13) 0.0197(10) 0.0135(9) 0.0022(9)
N1 0.033(3) 0.028(3) 0.043(3) 0.001(2) 0.000(2) 0.002(2)
N2 0.045(3) 0.046(3) 0.035(3) 0.001(2) 0.011(2) 0.001(3)
N1' 0.034(3) 0.033(3) 0.034(3) 0.000(2) -0.002(2) -0.007(2)
N2' 0.042(3) 0.031(3) 0.043(3) 0.001(2) 0.009(2) -0.003(2)
C1 0.033(3) 0.035(3) 0.040(4) -0.002(3) 0.007(3) 0.002(3)
C2 0.037(3) 0.037(4) 0.048(4) 0.005(3) 0.002(3) 0.012(3)
C3 0.037(4) 0.046(4) 0.064(5) 0.005(4) -0.004(3) 0.007(3)
C4 0.041(4) 0.041(4) 0.055(5) -0.004(3) 0.004(3) 0.007(3)
C5 0.044(4) 0.056(5) 0.072(6) -0.001(4) 0.014(4) 0.001(3)
C6 0.050(5) 0.046(5) 0.111(8) 0.004(5) 0.033(5) -0.009(4)
C7 0.071(5) 0.038(4) 0.086(7) 0.000(4) 0.025(5) -0.010(4)
C8 0.056(4) 0.033(4) 0.055(5) -0.001(3) 0.018(4) 0.004(3)
C9 0.033(3) 0.042(4) 0.042(4) -0.002(3) 0.008(3) -0.001(3)
C10 0.028(3) 0.039(3) 0.045(4) 0.011(3) 0.005(3) 0.000(3)
C11 0.071(5) 0.055(5) 0.046(4) 0.011(4) 0.016(4) 0.008(4)
C12 0.085(7) 0.113(9) 0.064(6) 0.009(6) 0.023(5) 0.011(6)
C13 0.083(7) 0.148(12) 0.054(6) -0.018(7) -0.011(5) 0.007(7)
C14 0.039(4) 0.042(4) 0.060(5) 0.007(3) 0.004(3) 0.010(3)
C15 0.059(5) 0.059(5) 0.072(6) -0.002(4) 0.005(4) 0.019(4)
C16 0.082(7) 0.051(5) 0.107(8) 0.014(5) 0.021(6) 0.017(5)
C17 0.040(4) 0.044(4) 0.044(4) 0.005(3) 0.003(3) -0.006(3)
C18 0.052(4) 0.051(4) 0.052(5) 0.017(3) 0.014(3) 0.005(3)
C19 0.075(6) 0.057(5) 0.054(5) 0.025(4) 0.009(4) -0.011(4)
C20 0.047(4) 0.067(5) 0.042(4) 0.006(4) 0.020(3) -0.005(4)
C21 0.063(6) 0.106(8) 0.062(6) 0.004(5) 0.024(5) -0.015(6)
C22 0.046(5) 0.117(9) 0.069(6) -0.001(6) 0.022(4) -0.008(5)
C23 0.053(5) 0.102(8) 0.059(6) 0.006(5) 0.021(4) 0.007(5)
C24 0.050(4) 0.076(6) 0.048(5) -0.003(4) 0.008(4) 0.015(4)
C25 0.051(4) 0.059(5) 0.035(4) -0.010(3) 0.016(3) -0.003(3)
C26 0.037(3) 0.044(4) 0.044(4) 0.004(3) 0.007(3) 0.004(3)
C27 0.042(4) 0.048(4) 0.055(5) 0.009(3) 0.010(3) 0.003(3)
C28 0.050(5) 0.058(5) 0.123(9) 0.009(5) 0.001(5) 0.024(4)
C29 0.078(6) 0.050(5) 0.079(7) 0.004(4) 0.000(5) 0.011(4)
C30 0.064(6) 0.075(6) 0.065(6) 0.000(5) -0.026(5) -0.002(4)
C31 0.153(13) 0.148(13) 0.041(6) -0.011(7) -0.014(7) -0.034(10)
C32 0.094(8) 0.086(8) 0.108(9) 0.003(7) -0.039(7) -0.027(7)
C1' 0.037(3) 0.029(3) 0.038(4) 0.003(3) 0.006(3) -0.008(2)
C2' 0.037(3) 0.048(4) 0.049(4) -0.008(3) 0.003(3) 0.001(3)
C3' 0.024(3) 0.062(5) 0.070(5) -0.015(4) 0.005(3) 0.001(3)
C4' 0.029(3) 0.046(4) 0.052(4) 0.001(3) -0.003(3) 0.006(3)
C5' 0.028(3) 0.062(5) 0.078(6) -0.010(4) -0.004(3) -0.001(3)
C6' 0.041(4) 0.089(6) 0.047(5) -0.007(4) -0.004(3) -0.020(4)
C7' 0.060(5) 0.074(6) 0.048(5) -0.008(4) -0.007(4) -0.014(4)
C8' 0.035(3) 0.050(4) 0.040(4) -0.006(3) 0.002(3) -0.004(3)
C9' 0.034(3) 0.034(3) 0.043(4) 0.006(3) -0.002(3) -0.007(3)
C10' 0.034(3) 0.028(3) 0.039(4) -0.005(3) 0.002(3) -0.002(2)
C11' 0.050(4) 0.042(4) 0.047(4) -0.012(3) 0.019(3) -0.009(3)
C12' 0.112(8) 0.060(6) 0.072(6) -0.014(5) 0.048(6) -0.033(6)
C13' 0.097(7) 0.069(6) 0.052(5) -0.023(4) 0.021(5) -0.024(5)
C14' 0.071(5) 0.034(4) 0.059(5) -0.003(3) 0.005(4) -0.005(3)
C15' 0.159(12) 0.047(5) 0.096(8) 0.007(5) 0.061(8) -0.022(6)
C16' 0.095(8) 0.086(8) 0.128(11) 0.050(7) -0.002(7) 0.030(7)
C17' 0.033(3) 0.038(3) 0.042(4) -0.003(3) 0.009(3) 0.000(3)
C18' 0.071(5) 0.050(5) 0.060(5) -0.020(4) 0.017(4) -0.013(4)
C19' 0.069(5) 0.060(5) 0.074(6) -0.034(5) 0.010(4) -0.017(4)
C20' 0.053(4) 0.053(5) 0.058(5) -0.008(4) 0.013(4) -0.018(4)
C21' 0.081(7) 0.070(7) 0.115(9) -0.028(6) 0.018(6) -0.043(6)
C22' 0.064(6) 0.083(7) 0.103(8) 0.013(6) 0.024(6) -0.030(5)
C23' 0.072(6) 0.064(6) 0.078(7) 0.014(5) 0.021(5) -0.013(5)
C24' 0.056(4) 0.051(4) 0.047(4) 0.008(3) 0.011(4) -0.011(4)
C25' 0.060(4) 0.036(4) 0.046(4) 0.009(3) -0.004(3) -0.011(3)
C26' 0.041(4) 0.033(3) 0.042(4) -0.003(3) 0.002(3) -0.001(3)
C27' 0.052(5) 0.069(6) 0.069(6) -0.028(4) 0.025(4) -0.015(4)
C28' 0.069(5) 0.075(6) 0.054(5) -0.013(4) 0.008(4) 0.003(5)
C29' 0.062(6) 0.095(7) 0.093(8) -0.027(6) 0.046(5) -0.002(5)
C30' 0.064(5) 0.043(5) 0.122(10) 0.011(5) -0.007(6) 0.013(4)
C31' 0.107(9) 0.049(6) 0.142(12) 0.030(6) -0.022(8) 0.004(6)
C32' 0.191(17) 0.107(11) 0.118(13) 0.019(9) -0.066(12) 0.020(11)

loop_
_atom_type_symbol
_atom_type_description
_atom_type_scat_dispersion_real
_atom_type_scat_dispersion_imag
_atom_type_scat_source
C C 0.0033 0.0016 'International Tables Vol C Tables 4.2.6.8 and 6.1.1.4'
H H 0.0000 0.0000 'International Tables Vol C Tables 4.2.6.8 and 6.1.1.4'
N N 0.0061 0.0033 'International Tables Vol C Tables 4.2.6.8 and 6.1.1.4'
P P 0.1023 0.0942 'International Tables Vol C Tables 4.2.6.8 and 6.1.1.4'
S S 0.1246 0.1234 'International Tables Vol C Tables 4.2.6.8 and 6.1.1.4'
Sn Sn -0.6537 1.4246 'International Tables Vol C Tables 4.2.6.8 and 6.1.1.4'

loop_
_geom_angle_atom_site_label_1
_geom_angle_atom_site_label_2
_geom_angle_atom_site_label_3
_geom_angle
N1 Sn1 C26 90.3(2)
N1 Sn1 C10 58.9(2)
C26 Sn1 C10 88.7(2)
N1 Sn1 Sn2 79.32(13)
C26 Sn1 Sn2 45.41(17)
C10 Sn1 Sn2 45.43(17)
N2 Sn2 C26 59.9(2)
N2 Sn2 C10 88.3(2)
C26 Sn2 C10 89.4(2)
N2 Sn2 Sn1 78.52(14)
C26 Sn2 Sn1 45.65(18)
C10 Sn2 Sn1 45.92(16)
C26' Sn1' N1' 91.3(2)
C26' Sn1' C10' 90.9(2)
N1' Sn1' C10' 59.2(2)
C26' Sn1' Sn2' 46.80(17)
N1' Sn1' Sn2' 78.71(13)
C10' Sn1' Sn2' 45.88(15)
N2' Sn2' C10' 89.4(2)
N2' Sn2' C26' 59.4(2)
C10' Sn2' C26' 89.9(2)
N2' Sn2' Sn1' 77.44(14)
C10' Sn2' Sn1' 46.36(16)
C26' Sn2' Sn1' 45.29(16)
C10' P1' C11' 114.1(3)
C10' P1' C14' 113.4(4)
C11' P1' C14' 103.5(4)
C10' P1' S1' 105.0(2)
C11' P1' S1' 110.6(3)
C14' P1' S1' 110.3(3)
C26' P2' C30' 112.7(4)
C26' P2' C27' 111.1(4)
C30' P2' C27' 103.9(5)
C26' P2' S2' 107.4(2)
C30' P2' S2' 110.6(3)
C27' P2' S2' 111.2(3)
C10 P1 C11 112.5(4)
C10 P1 C14 112.8(3)
C11 P1 C14 103.5(4)
C10 P1 S1 105.9(2)
C11 P1 S1 111.9(3)
C14 P1 S1 110.4(3)
C26 P2 C27 113.4(3)
C26 P2 C30 111.5(4)
C27 P2 C30 103.1(4)
C26 P2 S2 106.1(2)
C27 P2 S2 110.4(3)
C30 P2 S2 112.5(4)
C1 N1 C9 120.9(5)
C1 N1 Sn1 95.7(4)
C9 N1 Sn1 143.2(4)
C17 N2 C25 119.4(6)
C17 N2 Sn2 96.1(4)
C25 N2 Sn2 144.4(5)
C1' N1' C9' 121.5(6)
C1' N1' Sn1' 95.5(4)
C9' N1' Sn1' 142.2(4)
C17' N2' C25' 122.5(6)
C17' N2' Sn2' 94.2(4)
C25' N2' Sn2' 141.4(5)
N1 C1 C10 110.4(5)
N1 C1 C2 119.1(6)
C10 C1 C2 130.5(6)
C3 C2 C1 119.4(6)
C2 C3 C4 122.8(7)
C5 C4 C9 120.7(7)
C5 C4 C3 123.9(7)
C9 C4 C3 115.4(7)
C4 C5 C6 121.2(7)
C5 C6 C7 118.0(7)
C8 C7 C6 122.2(8)
C7 C8 C9 119.9(7)
N1 C9 C4 121.9(6)
N1 C9 C8 120.2(6)
C4 C9 C8 117.9(6)
C1 C10 P1 128.4(5)
C1 C10 Sn2 116.4(5)
P1 C10 Sn2 102.3(3)
C1 C10 Sn1 92.3(4)
P1 C10 Sn1 122.7(3)
Sn2 C10 Sn1 88.6(2)
C13 C11 C12 112.3(9)
C13 C11 P1 112.9(6)
C12 C11 P1 113.0(6)
C15 C14 C16 111.0(8)
C15 C14 P1 113.3(5)
C16 C14 P1 110.6(5)
N2 C17 C18 120.8(6)
N2 C17 C26 110.1(6)
C18 C17 C26 129.1(7)
C19 C18 C17 118.3(7)
C18 C19 C20 121.5(7)
C25 C20 C19 117.4(7)
C25 C20 C21 118.0(8)
C19 C20 C21 124.6(8)
C22 C21 C20 123.4(10)
C21 C22 C23 118.4(9)
C22 C23 C24 122.1(9)
C23 C24 C25 119.0(9)
N2 C25 C20 121.7(7)
N2 C25 C24 119.4(7)
C20 C25 C24 118.9(7)
C17 C26 P2 129.0(5)
C17 C26 Sn2 91.4(4)
P2 C26 Sn2 122.0(4)
C17 C26 Sn1 113.6(5)
P2 C26 Sn1 105.2(3)
Sn2 C26 Sn1 88.9(2)
C29 C27 C28 109.8(7)
C29 C27 P2 112.8(6)
C28 C27 P2 112.2(6)
C32 C30 C31 110.6(11)
C32 C30 P2 112.8(7)
C31 C30 P2 112.5(7)
N1' C1' C2' 119.9(6)
N1' C1' C10' 110.6(5)
C2' C1' C10' 129.5(6)
C3' C2' C1' 119.1(7)
C2' C3' C4' 121.7(6)
C3' C4' C5' 125.3(6)
C3' C4' C9' 117.7(6)
C5' C4' C9' 117.0(7)
C6' C5' C4' 121.1(7)
C5' C6' C7' 121.0(7)
C8' C7' C6' 120.3(8)
C7' C8' C9' 119.9(7)
N1' C9' C8' 119.8(6)
N1' C9' C4' 119.7(6)
C8' C9' C4' 120.5(6)
C1' C10' P1' 129.7(5)
C1' C10' Sn2' 116.2(4)
P1' C10' Sn2' 102.5(3)
C1' C10' Sn1' 91.2(4)
P1' C10' Sn1' 122.5(3)
Sn2' C10' Sn1' 87.8(2)
C13' C11' C12' 109.6(7)
C13' C11' P1' 112.7(5)
C12' C11' P1' 110.6(5)
C16' C14' C15' 111.8(9)
C16' C14' P1' 112.3(7)
C15' C14' P1' 112.4(6)
N2' C17' C18' 119.2(6)
N2' C17' C26' 112.0(6)
C18' C17' C26' 128.7(6)
C19' C18' C17' 118.8(8)
C18' C19' C20' 121.6(7)
C25' C20' C21' 117.1(8)
C25' C20' C19' 117.8(7)
C21' C20' C19' 125.1(8)
C22' C21' C20' 121.8(9)
C21' C22' C23' 120.9(9)
C24' C23' C22' 120.2(9)
C23' C24' C25' 119.1(8)
N2' C25' C20' 119.3(7)
N2' C25' C24' 119.9(7)
C20' C25' C24' 120.8(7)
C17' C26' P2' 128.9(5)
C17' C26' Sn1' 115.9(4)
P2' C26' Sn1' 104.4(3)
C17' C26' Sn2' 89.7(4)
P2' C26' Sn2' 123.1(3)
Sn1' C26' Sn2' 87.9(2)
C28' C27' C29' 108.9(9)
C28' C27' P2' 111.4(6)
C29' C27' P2' 112.1(7)
C32' C30' C31' 113.9(12)
C32' C30' P2' 114.9(9)
C31' C30' P2' 113.6(7)

loop_
_geom_bond_atom_site_label_1
_geom_bond_atom_site_label_2
_geom_bond_distance
Sn1 N1 2.316(5)
Sn1 C26 2.326(7)
Sn1 C10 2.337(7)
Sn1 Sn2 3.2525(7)
Sn2 N2 2.298(6)
Sn2 C26 2.317(7)
Sn2 C10 2.318(7)
Sn1' C26' 2.306(7)
Sn1' N1' 2.312(5)
Sn1' C10' 2.348(6)
Sn1' Sn2' 3.2421(7)
Sn2' N2' 2.318(6)
Sn2' C10' 2.329(6)
Sn2' C26' 2.365(7)
P1' C10' 1.763(6)
P1' C11' 1.841(7)
P1' C14' 1.846(8)
P1' S1' 1.990(2)
P2' C26' 1.762(7)
P2' C30' 1.828(9)
P2' C27' 1.834(9)
P2' S2' 1.985(3)
P1 C10 1.774(6)
P1 C11 1.844(8)
P1 C14 1.848(7)
P1 S1 1.991(3)
P2 C26 1.753(7)
P2 C27 1.837(8)
P2 C30 1.839(9)
P2 S2 1.983(3)
N1 C1 1.348(8)
N1 C9 1.369(8)
N2 C17 1.333(9)
N2 C25 1.393(9)
N1' C1' 1.347(8)
N1' C9' 1.385(8)
N2' C17' 1.348(8)
N2' C25' 1.378(9)
C1 C10 1.437(9)
C1 C2 1.437(9)
C2 C3 1.328(10)
C3 C4 1.428(10)
C4 C5 1.376(11)
C4 C9 1.412(9)
C5 C6 1.391(12)
C6 C7 1.399(12)
C7 C8 1.363(11)
C8 C9 1.419(10)
C11 C13 1.511(14)
C11 C12 1.512(13)
C14 C15 1.501(12)
C14 C16 1.547(12)
C17 C18 1.429(10)
C17 C26 1.475(9)
C18 C19 1.375(11)
C19 C20 1.397(12)
C20 C25 1.394(11)
C20 C21 1.428(11)
C21 C22 1.312(15)
C22 C23 1.384(15)
C23 C24 1.388(12)
C24 C25 1.410(11)
C27 C29 1.516(12)
C27 C28 1.527(11)
C30 C32 1.499(15)
C30 C31 1.540(17)
C1' C2' 1.405(9)
C1' C10' 1.450(9)
C2' C3' 1.376(10)
C3' C4' 1.393(11)
C4' C5' 1.413(10)
C4' C9' 1.417(9)
C5' C6' 1.359(12)
C6' C7' 1.377(12)
C7' C8' 1.369(11)
C8' C9' 1.399(10)
C11' C13' 1.526(11)
C11' C12' 1.552(12)
C14' C16' 1.530(14)
C14' C15' 1.534(13)
C17' C18' 1.428(10)
C17' C26' 1.448(9)
C18' C19' 1.349(12)
C19' C20' 1.433(12)
C20' C25' 1.392(11)
C20' C21' 1.430(12)
C21' C22' 1.312(15)
C22' C23' 1.395(15)
C23' C24' 1.376(12)
C24' C25' 1.401(12)
C27' C28' 1.529(14)
C27' C29' 1.539(11)
C30' C32' 1.405(18)
C30' C31' 1.527(14)
